data_4022816
loop_
_publ_author_name
'Jing Wu'
'Fang Fang'
'Wen-Ya Lu'
'Jun-Li Hou'
'Chuang Li'
'Zong-Quan Wu'
'Xi-Kui Jiang'
'Zhan-Ting Li'
'Yi-Hua Yu'

_publ_section_title
;
 Dynamic [2]Catenanes Based on a Hydrogen Bonding-Mediated
 Bis-Zinc Porphyrin Foldamer Tweezer: A Case Study
;
_journal_name_full 'Journal of Organic Chemistry'
_journal_page_first 2897
_journal_page_last 2905
_journal_paper_doi 10.1021/jo062523g
_journal_volume 72
_journal_year 2007
_chemical_formula_sum 'C24 H26 N2 O7'
_chemical_formula_weight 454.47
_chemical_name_systematic
; 
 ? 
;
_space_group_IT_number 14
_symmetry_cell_setting monoclinic
_symmetry_space_group_name_Hall '-P 2yn'
_symmetry_space_group_name_H-M 'P 1 21/n 1'
_atom_sites_solution_hydrogens geom
_atom_sites_solution_primary direct
_atom_sites_solution_secondary difmap
_audit_creation_method SHELXL-97
_cell_angle_alpha 90.00
_cell_angle_beta 100.128(2)
_cell_angle_gamma 90.00
_cell_formula_units_Z 4
_cell_length_a 10.5861(8)
_cell_length_b 14.5692(12)
_cell_length_c 14.5369(12)
_cell_measurement_reflns_used 2498
_cell_measurement_temperature 293(2)
_cell_measurement_theta_max 48.903
_cell_measurement_theta_min 4.412
_cell_volume 2207.1(3)
_computing_cell_refinement 'Bruker SMART'
_computing_data_collection 'Bruker SMART'
_computing_data_reduction 'Bruker SHELXTL'
_computing_molecular_graphics 'Bruker SHELXTL'
_computing_publication_material 'Bruker SHELXTL'
_computing_structure_refinement 'SHELXL-97 (Sheldrick, 1997)'
_computing_structure_solution 'SHELXS-97 (Sheldrick, 1990)'
_diffrn_ambient_temperature 293(2)
_diffrn_measured_fraction_theta_full 0.998
_diffrn_measured_fraction_theta_max 0.998
_diffrn_measurement_device_type 'CCD area detector'
_diffrn_measurement_method 'phi and omega scans'
_diffrn_radiation_monochromator graphite
_diffrn_radiation_source 'fine-focus sealed tube'
_diffrn_radiation_type MoK\a
_diffrn_radiation_wavelength 0.71073
_diffrn_reflns_av_R_equivalents 0.0385
_diffrn_reflns_av_sigmaI/netI 0.0549
_diffrn_reflns_limit_h_max 6
_diffrn_reflns_limit_h_min -13
_diffrn_reflns_limit_k_max 18
_diffrn_reflns_limit_k_min -18
_diffrn_reflns_limit_l_max 18
_diffrn_reflns_limit_l_min -18
_diffrn_reflns_number 12926
_diffrn_reflns_theta_full 27.00
_diffrn_reflns_theta_max 27.00
_diffrn_reflns_theta_min 2.21
_exptl_absorpt_coefficient_mu 0.101
_exptl_absorpt_correction_T_max 1.00000
_exptl_absorpt_correction_T_min 0.75436
_exptl_absorpt_correction_type empirical
_exptl_crystal_colour colorless
_exptl_crystal_density_diffrn 1.368
_exptl_crystal_density_method 'not measured'
_exptl_crystal_F_000 960
_exptl_crystal_size_max 0.376
_exptl_crystal_size_mid 0.344
_exptl_crystal_size_min 0.312
_refine_diff_density_max 0.198
_refine_diff_density_min -0.140
_refine_diff_density_rms 0.028
_refine_ls_extinction_coef 0.0016(4)
_refine_ls_extinction_expression Fc^*^=kFc[1+0.001xFc^2^\l^3^/sin(2\q)]^-1/4^
_refine_ls_extinction_method SHELXL
_refine_ls_goodness_of_fit_ref 0.809
_refine_ls_hydrogen_treatment mixed
_refine_ls_matrix_type full
_refine_ls_number_parameters 319
_refine_ls_number_reflns 4808
_refine_ls_number_restraints 2
_refine_ls_restrained_S_all 0.809
_refine_ls_R_factor_all 0.0770
_refine_ls_R_factor_gt 0.0397
_refine_ls_shift/su_max 0.001
_refine_ls_shift/su_mean 0.000
_refine_ls_structure_factor_coef Fsqd
_refine_ls_weighting_details 'calc w=1/[\s^2^(Fo^2^)+(0.0379P)^2^+0.0000P] where P=(Fo^2^+2Fc^2^)/3'
_refine_ls_weighting_scheme calc
_refine_ls_wR_factor_gt 0.0797
_refine_ls_wR_factor_ref 0.0879
_reflns_number_gt 2596
_reflns_number_total 4808
_reflns_threshold_expression >2sigma(I)
_cod_data_source_file jo062523gsi20061215_012938.cif
_cod_data_source_block cd25371
_cod_depositor_comments
;
The following automatic conversions were performed:
'_symmetry_cell_setting' value 'Monoclinic' changed to 'monoclinic'
according to '/home/saulius/struct/CIF-dictionaries/cif_core.dic'
dictionary named 'cif_core.dic' version 2.4.1 from 2010-06-29.

Automatic conversion script
Id: cif_fix_enum 1527 2010-12-29 10:47:43Z saulius 
;
_cod_original_sg_symbol_H-M 'P 21/n'
_cod_database_code 4022816

loop_
_symmetry_equiv_pos_as_xyz
'x, y, z'
'-x+1/2, y+1/2, -z+1/2'
'-x, -y, -z'
'x-1/2, -y-1/2, z-1/2'

loop_
_atom_site_label
_atom_site_type_symbol
_atom_site_fract_x
_atom_site_fract_y
_atom_site_fract_z
_atom_site_U_iso_or_equiv
_atom_site_adp_type
_atom_site_occupancy
_atom_site_symmetry_multiplicity
_atom_site_calc_flag
_atom_site_refinement_flags
O1 O 0.10783(10) -0.00034(7) 0.31285(7) 0.0606(3) Uani 1 1 d .
O2 O 0.59332(9) 0.12769(6) 0.44659(7) 0.0514(3) Uani 1 1 d .
O3 O 0.25298(11) 0.13450(8) 0.62446(8) 0.0760(4) Uani 1 1 d .
O4 O 0.63484(10) 0.20447(7) 0.66112(7) 0.0624(3) Uani 1 1 d .
O5 O 0.42195(11) 0.05305(8) 0.12044(8) 0.0760(4) Uani 1 1 d .
O6 O 0.08526(10) -0.09599(7) 0.10085(8) 0.0626(3) Uani 1 1 d .
O7 O 0.05116(17) 0.25707(13) 0.66532(14) 0.1180(6) Uani 1 1 d D
N1 N 0.43355(13) 0.12560(8) 0.56269(9) 0.0457(3) Uani 1 1 d .
N2 N 0.26658(13) 0.00483(9) 0.19673(9) 0.0483(3) Uani 1 1 d .
C1 C 0.43618(13) 0.06795(9) 0.31854(10) 0.0441(4) Uani 1 1 d .
H1 H 0.4945 0.0700 0.2776 0.053 Uiso 1 1 calc R
C2 C 0.31266(14) 0.03615(9) 0.28771(10) 0.0415(4) Uani 1 1 d .
C3 C 0.22722(14) 0.03291(9) 0.35032(10) 0.0443(4) Uani 1 1 d .
C4 C 0.26296(13) 0.06244(9) 0.44102(10) 0.0444(4) Uani 1 1 d .
H4 H 0.2046 0.0605 0.4819 0.053 Uiso 1 1 calc R
C5 C 0.38626(13) 0.09517(9) 0.47139(10) 0.0403(4) Uani 1 1 d .
C6 C 0.47266(13) 0.09641(9) 0.40940(10) 0.0406(4) Uani 1 1 d .
C7 C 0.01671(15) -0.01082(12) 0.37222(12) 0.0752(6) Uani 1 1 d .
H7A H 0.0496 -0.0523 0.4220 0.113 Uiso 1 1 calc R
H7B H -0.0615 -0.0350 0.3371 0.113 Uiso 1 1 calc R
H7C H 0.0001 0.0478 0.3979 0.113 Uiso 1 1 calc R
C8 C 0.68925(14) 0.12329(11) 0.38940(12) 0.0645(5) Uani 1 1 d .
H8A H 0.6967 0.0613 0.3686 0.097 Uiso 1 1 calc R
H8B H 0.7700 0.1429 0.4248 0.097 Uiso 1 1 calc R
H8C H 0.6658 0.1627 0.3362 0.097 Uiso 1 1 calc R
C9 C 0.36971(16) 0.14372(9) 0.63244(11) 0.0485(4) Uani 1 1 d .
C10 C 0.44866(14) 0.17432(9) 0.72336(10) 0.0462(4) Uani 1 1 d .
C11 C 0.38725(16) 0.17404(11) 0.80051(11) 0.0599(5) Uani 1 1 d .
H11 H 0.3021 0.1552 0.7929 0.072 Uiso 1 1 calc R
C12 C 0.44873(19) 0.20085(11) 0.88760(12) 0.0691(5) Uani 1 1 d .
H12 H 0.4062 0.1989 0.9384 0.083 Uiso 1 1 calc R
C13 C 0.5734(2) 0.23053(11) 0.89883(12) 0.0682(5) Uani 1 1 d .
H13 H 0.6153 0.2493 0.9574 0.082 Uiso 1 1 calc R
C14 C 0.63684(16) 0.23271(10) 0.82432(12) 0.0600(5) Uani 1 1 d .
H14 H 0.7211 0.2536 0.8324 0.072 Uiso 1 1 calc R
C15 C 0.57605(15) 0.20400(10) 0.73757(11) 0.0490(4) Uani 1 1 d .
C16 C 0.76656(16) 0.22898(12) 0.67072(13) 0.0743(5) Uani 1 1 d .
H16A H 0.7780 0.2911 0.6925 0.111 Uiso 1 1 calc R
H16B H 0.7936 0.2236 0.6113 0.111 Uiso 1 1 calc R
H16C H 0.8171 0.1887 0.7149 0.111 Uiso 1 1 calc R
C17 C 0.32095(15) 0.01195(10) 0.11995(11) 0.0487(4) Uani 1 1 d .
C18 C 0.25014(14) -0.03047(9) 0.03210(10) 0.0458(4) Uani 1 1 d .
C19 C 0.30495(16) -0.01782(10) -0.04687(11) 0.0565(4) Uani 1 1 d .
H19 H 0.3816 0.0145 -0.0415 0.068 Uiso 1 1 calc R
C20 C 0.24947(18) -0.05161(12) -0.13282(12) 0.0691(5) Uani 1 1 d .
H20 H 0.2879 -0.0417 -0.1848 0.083 Uiso 1 1 calc R
C21 C 0.13730(18) -0.09989(11) -0.14114(12) 0.0712(5) Uani 1 1 d .
H21 H 0.0988 -0.1222 -0.1993 0.085 Uiso 1 1 calc R
C22 C 0.08107(16) -0.11564(11) -0.06442(12) 0.0633(5) Uani 1 1 d .
H22 H 0.0054 -0.1493 -0.0705 0.076 Uiso 1 1 calc R
C23 C 0.13685(15) -0.08153(10) 0.02188(11) 0.0494(4) Uani 1 1 d .
C24 C -0.02694(15) -0.14988(12) 0.09621(13) 0.0723(5) Uani 1 1 d .
H24A H -0.0974 -0.1199 0.0570 0.108 Uiso 1 1 calc R
H24B H -0.0463 -0.1573 0.1579 0.108 Uiso 1 1 calc R
H24C H -0.0132 -0.2090 0.0706 0.108 Uiso 1 1 calc R
H2 H 0.1890(14) -0.0230(9) 0.1885(10) 0.058(5) Uiso 1 1 d .
H3 H 0.5207(14) 0.1368(9) 0.5749(10) 0.055(5) Uiso 1 1 d .
H5 H 0.034(3) 0.3118(19) 0.633(3) 0.19(2) Uiso 1 1 d D
H6 H 0.118(2) 0.2274(16) 0.6443(17) 0.161(11) Uiso 1 1 d D

loop_
_atom_site_aniso_label
_atom_site_aniso_U_11
_atom_site_aniso_U_22
_atom_site_aniso_U_33
_atom_site_aniso_U_23
_atom_site_aniso_U_13
_atom_site_aniso_U_12
O1 0.0451(7) 0.0887(8) 0.0495(7) -0.0100(6) 0.0126(6) -0.0232(6)
O2 0.0382(6) 0.0627(7) 0.0535(7) -0.0061(5) 0.0084(5) -0.0057(5)
O3 0.0472(7) 0.1140(10) 0.0699(9) -0.0325(7) 0.0190(6) -0.0166(7)
O4 0.0449(7) 0.0838(8) 0.0583(8) -0.0133(6) 0.0082(6) -0.0121(6)
O5 0.0611(8) 0.1135(10) 0.0582(8) -0.0208(7) 0.0240(6) -0.0355(7)
O6 0.0572(7) 0.0703(8) 0.0621(8) -0.0092(6) 0.0150(6) -0.0228(6)
O7 0.0917(12) 0.1092(13) 0.1673(17) 0.0110(12) 0.0618(12) 0.0058(10)
N1 0.0402(8) 0.0529(8) 0.0438(8) -0.0040(6) 0.0073(7) -0.0021(6)
N2 0.0441(8) 0.0576(8) 0.0445(8) -0.0046(6) 0.0113(7) -0.0116(7)
C1 0.0410(9) 0.0463(9) 0.0468(10) 0.0013(7) 0.0127(8) -0.0015(7)
C2 0.0441(9) 0.0402(8) 0.0401(9) -0.0014(7) 0.0075(8) -0.0027(7)
C3 0.0395(9) 0.0475(9) 0.0453(10) 0.0028(7) 0.0063(8) -0.0052(7)
C4 0.0415(9) 0.0504(9) 0.0427(10) 0.0012(7) 0.0109(7) -0.0041(7)
C5 0.0411(9) 0.0380(8) 0.0411(9) 0.0009(7) 0.0053(7) -0.0002(7)
C6 0.0358(9) 0.0380(8) 0.0468(10) 0.0017(7) 0.0044(7) -0.0014(6)
C7 0.0509(11) 0.1123(15) 0.0663(12) -0.0085(11) 0.0212(10) -0.0261(10)
C8 0.0421(10) 0.0825(12) 0.0710(12) -0.0049(9) 0.0156(9) -0.0088(9)
C9 0.0472(10) 0.0462(9) 0.0533(11) -0.0045(8) 0.0120(9) -0.0032(7)
C10 0.0512(10) 0.0421(9) 0.0452(10) -0.0021(7) 0.0083(8) 0.0027(7)
C11 0.0667(12) 0.0602(11) 0.0554(12) -0.0051(9) 0.0179(10) -0.0028(9)
C12 0.0944(15) 0.0662(12) 0.0494(12) -0.0069(9) 0.0197(11) 0.0043(11)
C13 0.0852(15) 0.0641(12) 0.0503(12) -0.0110(9) -0.0019(11) 0.0053(10)
C14 0.0610(11) 0.0551(11) 0.0599(12) -0.0102(9) -0.0002(10) 0.0023(8)
C15 0.0529(10) 0.0435(9) 0.0492(10) -0.0044(8) 0.0050(8) 0.0037(8)
C16 0.0519(12) 0.0874(14) 0.0827(14) -0.0125(11) 0.0094(10) -0.0143(9)
C17 0.0450(10) 0.0526(10) 0.0504(10) -0.0041(8) 0.0134(8) -0.0028(8)
C18 0.0464(9) 0.0456(9) 0.0462(10) -0.0049(7) 0.0098(8) 0.0011(7)
C19 0.0585(11) 0.0616(11) 0.0513(11) -0.0076(8) 0.0149(9) 0.0000(8)
C20 0.0846(14) 0.0757(12) 0.0494(12) -0.0122(9) 0.0181(10) 0.0000(11)
C21 0.0920(15) 0.0667(12) 0.0511(12) -0.0154(9) 0.0027(11) -0.0039(11)
C22 0.0655(12) 0.0562(11) 0.0644(12) -0.0102(9) 0.0006(10) -0.0089(9)
C23 0.0518(10) 0.0447(9) 0.0515(10) -0.0025(8) 0.0082(8) 0.0024(8)
C24 0.0567(11) 0.0702(12) 0.0890(14) 0.0029(10) 0.0099(10) -0.0208(9)

loop_
_atom_type_symbol
_atom_type_description
_atom_type_scat_dispersion_real
_atom_type_scat_dispersion_imag
_atom_type_scat_source
C C 0.0033 0.0016 'International Tables Vol C Tables 4.2.6.8 and 6.1.1.4'
H H 0.0000 0.0000 'International Tables Vol C Tables 4.2.6.8 and 6.1.1.4'
N N 0.0061 0.0033 'International Tables Vol C Tables 4.2.6.8 and 6.1.1.4'
O O 0.0106 0.0060 'International Tables Vol C Tables 4.2.6.8 and 6.1.1.4'

loop_
_geom_angle_atom_site_label_1
_geom_angle_atom_site_label_2
_geom_angle_atom_site_label_3
_geom_angle
C3 O1 C7 118.42(12)
C6 O2 C8 117.70(12)
C15 O4 C16 120.04(13)
C23 O6 C24 119.98(13)
H5 O7 H6 109(2)
C9 N1 C5 129.31(14)
C9 N1 H3 116.1(9)
C5 N1 H3 114.5(9)
C17 N2 C2 128.89(13)
C17 N2 H2 115.8(10)
C2 N2 H2 115.3(9)
C6 C1 C2 120.12(13)
C6 C1 H1 119.9
C2 C1 H1 119.9
C1 C2 C3 118.99(14)
C1 C2 N2 124.44(13)
C3 C2 N2 116.56(13)
O1 C3 C4 124.71(13)
O1 C3 C2 114.27(13)
C4 C3 C2 121.02(13)
C3 C4 C5 119.85(13)
C3 C4 H4 120.1
C5 C4 H4 120.1
C4 C5 C6 119.14(14)
C4 C5 N1 124.62(13)
C6 C5 N1 116.21(13)
C1 C6 O2 124.28(13)
C1 C6 C5 120.86(13)
O2 C6 C5 114.87(13)
O1 C7 H7A 109.5
O1 C7 H7B 109.5
H7A C7 H7B 109.5
O1 C7 H7C 109.5
H7A C7 H7C 109.5
H7B C7 H7C 109.5
O2 C8 H8A 109.5
O2 C8 H8B 109.5
H8A C8 H8B 109.5
O2 C8 H8C 109.5
H8A C8 H8C 109.5
H8B C8 H8C 109.5
O3 C9 N1 122.68(15)
O3 C9 C10 120.71(14)
N1 C9 C10 116.60(14)
C11 C10 C15 117.23(15)
C11 C10 C9 116.21(14)
C15 C10 C9 126.55(14)
C12 C11 C10 121.92(16)
C12 C11 H11 119.0
C10 C11 H11 119.0
C13 C12 C11 119.29(16)
C13 C12 H12 120.4
C11 C12 H12 120.4
C12 C13 C14 120.54(18)
C12 C13 H13 119.7
C14 C13 H13 119.7
C13 C14 C15 120.11(17)
C13 C14 H14 119.9
C15 C14 H14 119.9
O4 C15 C14 122.52(15)
O4 C15 C10 116.58(14)
C14 C15 C10 120.89(15)
O4 C16 H16A 109.5
O4 C16 H16B 109.5
H16A C16 H16B 109.5
O4 C16 H16C 109.5
H16A C16 H16C 109.5
H16B C16 H16C 109.5
O5 C17 N2 122.20(15)
O5 C17 C18 120.86(13)
N2 C17 C18 116.91(13)
C19 C18 C23 117.33(15)
C19 C18 C17 115.60(14)
C23 C18 C17 127.06(13)
C20 C19 C18 122.06(16)
C20 C19 H19 119.0
C18 C19 H19 119.0
C21 C20 C19 119.35(16)
C21 C20 H20 120.3
C19 C20 H20 120.3
C20 C21 C22 120.55(17)
C20 C21 H21 119.7
C22 C21 H21 119.7
C21 C22 C23 120.03(16)
C21 C22 H22 120.0
C23 C22 H22 120.0
O6 C23 C22 122.36(15)
O6 C23 C18 116.98(14)
C22 C23 C18 120.66(15)
O6 C24 H24A 109.5
O6 C24 H24B 109.5
H24A C24 H24B 109.5
O6 C24 H24C 109.5
H24A C24 H24C 109.5
H24B C24 H24C 109.5

loop_
_geom_bond_atom_site_label_1
_geom_bond_atom_site_label_2
_geom_bond_distance
O1 C3 1.3735(17)
O1 C7 1.4112(15)
O2 C6 1.3742(16)
O2 C8 1.4225(16)
O3 C9 1.2280(16)
O4 C15 1.3659(16)
O4 C16 1.4223(17)
O5 C17 1.2244(16)
O6 C23 1.3715(16)
O6 C24 1.4154(16)
O7 H5 0.929(18)
O7 H6 0.926(16)
N1 C9 1.3400(18)
N1 C5 1.4053(18)
N1 H3 0.922(14)
N2 C17 1.3467(17)
N2 C2 1.4030(18)
N2 H2 0.905(14)
C1 C6 1.3735(19)
C1 C2 1.3854(19)
C1 H1 0.9300
C2 C3 1.3922(18)
C3 C4 1.3752(19)
C4 C5 1.3869(18)
C4 H4 0.9300
C5 C6 1.3924(17)
C7 H7A 0.9600
C7 H7B 0.9600
C7 H7C 0.9600
C8 H8A 0.9600
C8 H8B 0.9600
C8 H8C 0.9600
C9 C10 1.502(2)
C10 C11 1.3917(18)
C10 C15 1.3966(19)
C11 C12 1.375(2)
C11 H11 0.9300
C12 C13 1.371(2)
C12 H12 0.9300
C13 C14 1.371(2)
C13 H13 0.9300
C14 C15 1.376(2)
C14 H14 0.9300
C16 H16A 0.9600
C16 H16B 0.9600
C16 H16C 0.9600
C17 C18 1.496(2)
C18 C19 1.3866(19)
C18 C23 1.3968(19)
C19 C20 1.375(2)
C19 H19 0.9300
C20 C21 1.367(2)
C20 H20 0.9300
C21 C22 1.373(2)
C21 H21 0.9300
C22 C23 1.382(2)
C22 H22 0.9300
C24 H24A 0.9600
C24 H24B 0.9600
C24 H24C 0.9600

loop_
_geom_hbond_atom_site_label_D
_geom_hbond_atom_site_label_H
_geom_hbond_atom_site_label_A
_geom_hbond_distance_DH
_geom_hbond_distance_HA
_geom_hbond_distance_DA
_geom_hbond_angle_DHA
O7 H6 O3 0.926(16) 2.025(17) 2.925(2) 163(2)
N1 H3 O4 0.922(14) 1.863(14) 2.6146(17) 137.0(12)
N1 H3 O2 0.922(14) 2.143(13) 2.5911(16) 108.8(11)
N2 H2 O6 0.905(14) 1.863(15) 2.6160(17) 139.3(13)
N2 H2 O1 0.905(14) 2.158(14) 2.5841(15) 107.9(11)

loop_
_geom_torsion_atom_site_label_1
_geom_torsion_atom_site_label_2
_geom_torsion_atom_site_label_3
_geom_torsion_atom_site_label_4
_geom_torsion
C6 C1 C2 C3 -0.5(2)
C6 C1 C2 N2 -179.38(13)
C17 N2 C2 C1 -11.3(2)
C17 N2 C2 C3 169.78(14)
C7 O1 C3 C4 -4.2(2)
C7 O1 C3 C2 176.68(13)
C1 C2 C3 O1 -179.50(12)
N2 C2 C3 O1 -0.56(18)
C1 C2 C3 C4 1.4(2)
N2 C2 C3 C4 -179.70(13)
O1 C3 C4 C5 -179.71(12)
C2 C3 C4 C5 -0.7(2)
C3 C4 C5 C6 -0.8(2)
C3 C4 C5 N1 -178.92(13)
C9 N1 C5 C4 -11.9(2)
C9 N1 C5 C6 169.92(13)
C2 C1 C6 O2 179.02(12)
C2 C1 C6 C5 -1.0(2)
C8 O2 C6 C1 -5.30(19)
C8 O2 C6 C5 174.71(12)
C4 C5 C6 C1 1.7(2)
N1 C5 C6 C1 179.91(12)
C4 C5 C6 O2 -178.33(12)
N1 C5 C6 O2 -0.09(17)
C5 N1 C9 O3 0.6(2)
C5 N1 C9 C10 179.21(13)
O3 C9 C10 C11 12.0(2)
N1 C9 C10 C11 -166.69(13)
O3 C9 C10 C15 -167.08(15)
N1 C9 C10 C15 14.3(2)
C15 C10 C11 C12 -0.6(2)
C9 C10 C11 C12 -179.74(14)
C10 C11 C12 C13 1.3(2)
C11 C12 C13 C14 -0.6(3)
C12 C13 C14 C15 -0.8(2)
C16 O4 C15 C14 4.6(2)
C16 O4 C15 C10 -176.58(13)
C13 C14 C15 O4 -179.79(13)
C13 C14 C15 C10 1.5(2)
C11 C10 C15 O4 -179.60(12)
C9 C10 C15 O4 -0.6(2)
C11 C10 C15 C14 -0.8(2)
C9 C10 C15 C14 178.24(14)
C2 N2 C17 O5 -3.3(2)
C2 N2 C17 C18 178.52(13)
O5 C17 C18 C19 -1.5(2)
N2 C17 C18 C19 176.70(13)
O5 C17 C18 C23 177.80(14)
N2 C17 C18 C23 -4.0(2)
C23 C18 C19 C20 1.7(2)
C17 C18 C19 C20 -178.91(15)
C18 C19 C20 C21 -0.5(3)
C19 C20 C21 C22 -0.8(3)
C20 C21 C22 C23 0.9(3)
C24 O6 C23 C22 2.0(2)
C24 O6 C23 C18 -177.77(13)
C21 C22 C23 O6 -179.40(14)
C21 C22 C23 C18 0.3(2)
C19 C18 C23 O6 178.16(13)
C17 C18 C23 O6 -1.2(2)
C19 C18 C23 C22 -1.6(2)
C17 C18 C23 C22 179.11(14)

loop_
_cod_related_entry_id
_cod_related_entry_database
_cod_related_entry_code
1 ChemSpider 21153961
